data_7059489
loop_
_publ_author_name
'Yang, Songjie'
'Bristow, Jonathan C.'
'Addicoat, Matthew A.'
'Wallis, John D.'

_publ_section_title
;
 One step conversion of 1,5-bis(dimethylamino)naphthalene to salts of
 &#x201C;back to back&#x201D; bis-acridine derivatives
;
_journal_issue 23
_journal_name_full 'New Journal of Chemistry'
_journal_page_first 9621
_journal_page_last 9625
_journal_paper_doi 10.1039/D0NJ00757A
_journal_volume 44
_journal_year 2020
_chemical_formula_sum 'C39 H29 F4 N8'
_chemical_formula_weight 685.70
_chemical_melting_point_gt 603
_chemical_name_systematic
;
10.TCNQ-F4
;
_space_group_crystal_system triclinic
_space_group_IT_number 2
_space_group_name_Hall '-P 1'
_space_group_name_H-M_alt 'P -1'
_atom_sites_solution_hydrogens geom
_audit_creation_method SHELXL-2014
_audit_update_record
;
2019-10-06 deposited with the CCDC.	2020-03-26 downloaded from the CCDC.
;
_cell_angle_alpha 74.899(3)
_cell_angle_beta 67.021(3)
_cell_angle_gamma 86.962(2)
_cell_formula_units_Z 2
_cell_length_a 11.4701(4)
_cell_length_b 11.7251(4)
_cell_length_c 13.1590(4)
_cell_measurement_reflns_used 7586
_cell_measurement_temperature 150(2)
_cell_measurement_theta_max 30.6260
_cell_measurement_theta_min 2.5590
_cell_volume 1570.67(10)
_computing_cell_refinement 'CrysAlisPro 1.171.39.46 (Rigaku OD, 2018)'
_computing_data_collection 'CrysAlisPro 1.171.39.46 (Rigaku OD, 2018)'
_computing_data_reduction 'CrysAlisPro 1.171.39.46 (Rigaku OD, 2018)'
_computing_structure_refinement 'SHELXL-2014 (Sheldrick, 2014)'
_computing_structure_solution SHELXS-97
_diffrn_ambient_temperature 150(2)
_diffrn_detector 'CCD plate'
_diffrn_detector_area_resol_mean 15.9832
_diffrn_detector_type Sapphire3
_diffrn_measured_fraction_theta_full 0.999
_diffrn_measured_fraction_theta_max 0.999
_diffrn_measurement_device 'four-circle diffractometer'
_diffrn_measurement_device_type 'Xcalibur, Sapphire3, Gemini'
_diffrn_radiation_type MoK\a
_diffrn_radiation_wavelength 0.71073
_diffrn_reflns_av_R_equivalents 0.0546
_diffrn_reflns_av_unetI/netI 0.0518
_diffrn_reflns_Laue_measured_fraction_full 0.999
_diffrn_reflns_Laue_measured_fraction_max 0.999
_diffrn_reflns_limit_h_max 15
_diffrn_reflns_limit_h_min -15
_diffrn_reflns_limit_k_max 15
_diffrn_reflns_limit_k_min -15
_diffrn_reflns_limit_l_max 17
_diffrn_reflns_limit_l_min -17
_diffrn_reflns_number 39739
_diffrn_reflns_point_group_measured_fraction_full 0.999
_diffrn_reflns_point_group_measured_fraction_max 0.999
_diffrn_reflns_theta_full 28.000
_diffrn_reflns_theta_max 28.282
_diffrn_reflns_theta_min 2.034
_exptl_absorpt_coefficient_mu 0.106
_exptl_absorpt_correction_T_max 1.000
_exptl_absorpt_correction_T_min 0.969
_exptl_absorpt_correction_type gaussian
_exptl_absorpt_process_details
;
CrysAlisPro 1.171.39.46 (Rigaku Oxford Diffraction, 2018)
Numerical absorption correction based on gaussian integration over
			a multifaceted crystal model
Empirical absorption correction using spherical harmonics,
 implemented in SCALE3 ABSPACK scaling algorithm.
;
_exptl_crystal_colour black
_exptl_crystal_density_diffrn 1.450
_exptl_crystal_description parallelopipeds
_exptl_crystal_F_000 710
_exptl_crystal_recrystallization_method 'evaporation of reaction mixture'
_exptl_crystal_size_max 0.246
_exptl_crystal_size_mid 0.130
_exptl_crystal_size_min 0.059
_refine_diff_density_max 0.317
_refine_diff_density_min -0.247
_refine_diff_density_rms 0.050
_refine_ls_extinction_method none
_refine_ls_goodness_of_fit_ref 1.027
_refine_ls_hydrogen_treatment constr
_refine_ls_matrix_type full
_refine_ls_number_parameters 467
_refine_ls_number_reflns 7821
_refine_ls_number_restraints 0
_refine_ls_restrained_S_all 1.027
_refine_ls_R_factor_all 0.0917
_refine_ls_R_factor_gt 0.0515
_refine_ls_shift/su_max 0.001
_refine_ls_shift/su_mean 0.000
_refine_ls_structure_factor_coef Fsqd
_refine_ls_weighting_details 'w=1/[\s^2^(Fo^2^)+(0.0580P)^2^+0.1110P] where P=(Fo^2^+2Fc^2^)/3'
_refine_ls_weighting_scheme calc
_refine_ls_wR_factor_gt 0.1135
_refine_ls_wR_factor_ref 0.1308
_reflns_Friedel_coverage 0.000
_reflns_number_gt 5110
_reflns_number_total 7821
_reflns_threshold_expression 'I > 2\s(I)'
_cod_data_source_file d0nj00757a2.cif
_cod_data_source_block 4FJW
_cod_depositor_comments
;
The following automatic conversions were performed:

data name '_chemical_melting_point' was changed to
'_chemical_melting_point_gt' since the value was specified as 'more
than' ('>') a certain temperature. The value '> 603 K' was changed to
'603' -- it should be numeric and without a unit designator.

Automatic conversion script
Id: cif_fix_values 7556 2019-12-06 15:28:31Z antanas 

 Adding full bibliography for 7059487--7059489.cif.

 Adding full bibliography for 7059487--7059489.cif.
;
_cod_database_code 7059489
_shelx_space_group_comment
;
The symmetry employed for this shelxl refinement is uniquely defined
by the following loop, which should always be used as a source of
symmetry information in preference to the above space-group names.
They are only intended as comments.
;
_shelx_estimated_absorpt_t_min 0.974
_shelx_estimated_absorpt_t_max 0.994
_shelxl_version_number 2014-3

loop_
_space_group_symop_operation_xyz
'x, y, z'
'-x, -y, -z'

loop_
_atom_site_label
_atom_site_type_symbol
_atom_site_fract_x
_atom_site_fract_y
_atom_site_fract_z
_atom_site_U_iso_or_equiv
_atom_site_adp_type
_atom_site_occupancy
_atom_site_site_symmetry_order
_atom_site_calc_flag
_atom_site_refinement_flags_posn
_atom_site_refinement_flags_adp
_atom_site_refinement_flags_occupancy
_atom_site_disorder_assembly
_atom_site_disorder_group
F1 F 0.97252(9) 0.50307(8) 0.29969(8) 0.0263(2) Uani 1 1 d . . . . .
F2 F 0.76744(9) 0.48942(8) 0.48258(8) 0.0277(2) Uani 1 1 d . . . . .
F3 F 0.96284(10) 0.75526(8) 0.59301(8) 0.0262(2) Uani 1 1 d . . . . .
F4 F 1.16513(9) 0.77363(8) 0.40780(8) 0.0278(2) Uani 1 1 d . . . . .
N3 N 0.80393(13) 0.69031(12) 0.10500(11) 0.0199(3) Uani 1 1 d . . . . .
N4 N 0.52630(14) 0.76267(12) 0.47575(12) 0.0246(3) Uani 1 1 d . . . . .
N1 N 1.07918(14) 0.95271(12) 0.19383(12) 0.0243(3) Uani 1 1 d . . . . .
N7 N 0.53132(15) 0.49711(14) 0.70410(13) 0.0325(4) Uani 1 1 d . . . . .
N2 N 1.36435(15) 0.88053(13) -0.16927(13) 0.0312(4) Uani 1 1 d . . . . .
N8 N 0.71771(15) 0.71698(14) 0.80511(14) 0.0336(4) Uani 1 1 d . . . . .
N5 N 1.20589(16) 0.56257(14) 0.07479(13) 0.0353(4) Uani 1 1 d . . . . .
N6 N 1.39183(16) 0.77959(14) 0.18362(14) 0.0369(4) Uani 1 1 d . . . . .
C33 C 0.86433(16) 0.56159(14) 0.46579(14) 0.0203(4) Uani 1 1 d . . . . .
C35 C 0.96177(17) 0.69295(14) 0.52060(14) 0.0201(4) Uani 1 1 d . . . . .
C36 C 1.06748(16) 0.70224(13) 0.42436(14) 0.0204(4) Uani 1 1 d . . . . .
C5 C 0.86180(16) 0.86670(13) 0.28810(14) 0.0200(4) Uani 1 1 d . . . . .
C8 C 0.88305(16) 0.81557(13) 0.19523(14) 0.0192(3) Uani 1 1 d . . . . .
C23 C 0.78750(16) 0.74512(14) 0.20130(14) 0.0201(4) Uani 1 1 d . . . . .
C34 C 0.85110(16) 0.62193(13) 0.54937(14) 0.0191(3) Uani 1 1 d . . . . .
C9 C 1.00376(16) 0.84000(14) 0.10098(14) 0.0200(4) Uani 1 1 d . . . . .
C32 C 0.97108(16) 0.57000(14) 0.36985(14) 0.0198(4) Uani 1 1 d . . . . .
C31 C 1.08064(16) 0.64167(13) 0.34033(14) 0.0198(4) Uani 1 1 d . . . . .
C37 C 0.74184(16) 0.61070(14) 0.65077(14) 0.0215(4) Uani 1 1 d . . . . .
C20 C 1.02323(16) 0.79523(14) 0.00579(14) 0.0205(4) Uani 1 1 d . . . . .
C24 C 0.66952(16) 0.72412(14) 0.29440(14) 0.0224(4) Uani 1 1 d . . . . .
H24 H 0.6061 0.6736 0.2966 0.027 Uiso 1 1 calc R U . . .
C19 C 0.92672(16) 0.72840(14) 0.00215(14) 0.0210(4) Uani 1 1 d . . . . .
C38 C 0.62749(17) 0.54643(15) 0.67665(14) 0.0236(4) Uani 1 1 d . . . . .
C4 C 0.74368(16) 0.84744(14) 0.38242(14) 0.0213(4) Uani 1 1 d . . . . .
C6 C 0.96205(17) 0.93567(14) 0.28607(14) 0.0214(4) Uani 1 1 d . . . . .
C29 C 1.19012(16) 0.65073(14) 0.23950(14) 0.0221(4) Uani 1 1 d . . . . .
C25 C 0.64543(17) 0.77626(14) 0.38227(14) 0.0218(4) Uani 1 1 d . . . . .
C39 C 0.73207(16) 0.67121(15) 0.73444(15) 0.0241(4) Uani 1 1 d . . . . .
C3 C 0.72731(18) 0.89506(15) 0.47500(15) 0.0255(4) Uani 1 1 d . . . . .
H3 H 0.6494 0.8809 0.5400 0.031 Uiso 1 1 calc R U . . .
C15 C 1.14035(16) 0.81790(14) -0.08999(14) 0.0226(4) Uani 1 1 d . . . . .
C10 C 1.10028(17) 0.90664(14) 0.10116(14) 0.0228(4) Uani 1 1 d . . . . .
C30 C 1.30099(18) 0.72243(15) 0.21108(15) 0.0263(4) Uani 1 1 d . . . . .
C11 C 1.22087(17) 0.92042(15) 0.00951(15) 0.0265(4) Uani 1 1 d . . . . .
H11 H 1.2880 0.9627 0.0115 0.032 Uiso 1 1 calc R U . . .
C12 C 1.24343(17) 0.87448(15) -0.08181(15) 0.0245(4) Uani 1 1 d . . . . .
C28 C 1.19623(17) 0.59980(15) 0.15018(15) 0.0248(4) Uani 1 1 d . . . . .
C16 C 1.15196(17) 0.78496(15) -0.18873(15) 0.0265(4) Uani 1 1 d . . . . .
H16 H 1.2277 0.8066 -0.2556 0.032 Uiso 1 1 calc R U . . .
C1 C 0.94017(18) 0.98325(15) 0.37785(16) 0.0277(4) Uani 1 1 d . . . . .
H1 H 1.0050 1.0309 0.3772 0.033 Uiso 1 1 calc R U . . .
C21 C 0.69334(17) 0.72218(17) 0.06927(15) 0.0273(4) Uani 1 1 d . . . . .
H21A H 0.6143 0.6873 0.1331 0.041 Uiso 1 1 calc R U . . .
H21B H 0.7048 0.6915 0.0037 0.041 Uiso 1 1 calc R U . . .
H21C H 0.6894 0.8084 0.0480 0.041 Uiso 1 1 calc R U . . .
C22 C 0.80044(18) 0.55673(14) 0.14861(15) 0.0271(4) Uani 1 1 d . . . . .
H22A H 0.8746 0.5343 0.1674 0.041 Uiso 1 1 calc R U . . .
H22B H 0.8016 0.5200 0.0894 0.041 Uiso 1 1 calc R U . . .
H22C H 0.7229 0.5297 0.2172 0.041 Uiso 1 1 calc R U . . .
C17 C 1.05559(18) 0.72223(16) -0.18962(15) 0.0276(4) Uani 1 1 d . . . . .
H17 H 1.0650 0.7003 -0.2569 0.033 Uiso 1 1 calc R U . . .
C2 C 0.82416(18) 0.96160(15) 0.47048(16) 0.0285(4) Uani 1 1 d . . . . .
H2 H 0.8118 0.9942 0.5327 0.034 Uiso 1 1 calc R U . . .
C18 C 0.94357(17) 0.69012(15) -0.09263(15) 0.0250(4) Uani 1 1 d . . . . .
H18 H 0.8791 0.6420 -0.0920 0.030 Uiso 1 1 calc R U . . .
C26 C 0.44522(19) 0.66078(16) 0.49640(16) 0.0328(4) Uani 1 1 d . . . . .
H26A H 0.4165 0.6716 0.4336 0.049 Uiso 1 1 calc R U . . .
H26B H 0.3715 0.6530 0.5685 0.049 Uiso 1 1 calc R U . . .
H26C H 0.4930 0.5891 0.5009 0.049 Uiso 1 1 calc R U . . .
C7 C 1.17879(19) 1.02195(16) 0.19847(16) 0.0331(5) Uani 1 1 d . . . . .
H7A H 1.1504 1.1014 0.2031 0.050 Uiso 1 1 calc R U . . .
H7B H 1.2560 1.0278 0.1294 0.050 Uiso 1 1 calc R U . . .
H7C H 1.1966 0.9829 0.2660 0.050 Uiso 1 1 calc R U . . .
C14 C 1.41664(19) 0.76528(18) -0.18167(18) 0.0397(5) Uani 1 1 d . . . . .
H14A H 1.4584 0.7367 -0.1282 0.060 Uiso 1 1 calc R U . . .
H14B H 1.4785 0.7740 -0.2601 0.060 Uiso 1 1 calc R U . . .
H14C H 1.3478 0.7084 -0.1650 0.060 Uiso 1 1 calc R U . . .
C27 C 0.45429(19) 0.86939(16) 0.47169(17) 0.0353(5) Uani 1 1 d . . . . .
H27A H 0.5127 0.9395 0.4405 0.053 Uiso 1 1 calc R U . . .
H27B H 0.3943 0.8688 0.5491 0.053 Uiso 1 1 calc R U . . .
H27C H 0.4077 0.8714 0.4228 0.053 Uiso 1 1 calc R U . . .
C13 C 1.4599(2) 0.9600(2) -0.17253(18) 0.0457(6) Uani 1 1 d . . . . .
H13A H 1.4277 1.0394 -0.1748 0.069 Uiso 1 1 calc R U . . .
H13B H 1.5373 0.9634 -0.2409 0.069 Uiso 1 1 calc R U . . .
H13C H 1.4790 0.9308 -0.1041 0.069 Uiso 1 1 calc R U . . .

loop_
_atom_site_aniso_label
_atom_site_aniso_U_11
_atom_site_aniso_U_22
_atom_site_aniso_U_33
_atom_site_aniso_U_23
_atom_site_aniso_U_13
_atom_site_aniso_U_12
F1 0.0297(6) 0.0294(5) 0.0265(6) -0.0141(4) -0.0133(5) -0.0010(4)
F2 0.0238(6) 0.0305(5) 0.0331(6) -0.0131(5) -0.0117(5) -0.0061(4)
F3 0.0309(6) 0.0259(5) 0.0285(6) -0.0135(4) -0.0140(5) -0.0024(4)
F4 0.0252(6) 0.0277(5) 0.0326(6) -0.0100(4) -0.0110(5) -0.0076(4)
N3 0.0195(7) 0.0229(7) 0.0219(7) -0.0094(6) -0.0106(6) 0.0012(6)
N4 0.0240(8) 0.0238(7) 0.0253(8) -0.0107(6) -0.0061(7) 0.0003(6)
N1 0.0266(8) 0.0232(7) 0.0278(8) -0.0068(6) -0.0147(7) -0.0040(6)
N7 0.0245(9) 0.0381(9) 0.0354(9) -0.0127(7) -0.0100(8) -0.0016(7)
N2 0.0219(8) 0.0337(9) 0.0331(9) -0.0060(7) -0.0066(7) -0.0040(7)
N8 0.0276(9) 0.0451(10) 0.0357(9) -0.0214(8) -0.0135(8) 0.0021(7)
N5 0.0421(11) 0.0341(9) 0.0277(9) -0.0097(7) -0.0100(8) -0.0037(8)
N6 0.0261(9) 0.0363(9) 0.0451(10) -0.0118(8) -0.0090(8) -0.0041(7)
C33 0.0233(9) 0.0165(8) 0.0265(9) -0.0050(7) -0.0154(8) -0.0015(7)
C35 0.0272(10) 0.0174(8) 0.0229(9) -0.0079(7) -0.0157(8) 0.0020(7)
C36 0.0230(9) 0.0149(8) 0.0273(9) -0.0036(7) -0.0147(8) -0.0022(7)
C5 0.0258(9) 0.0151(8) 0.0233(9) -0.0050(6) -0.0140(8) 0.0027(7)
C8 0.0228(9) 0.0165(8) 0.0212(9) -0.0043(7) -0.0124(7) 0.0032(7)
C23 0.0237(9) 0.0204(8) 0.0215(9) -0.0103(7) -0.0117(8) 0.0041(7)
C34 0.0207(9) 0.0175(8) 0.0225(9) -0.0041(7) -0.0128(7) 0.0013(7)
C9 0.0217(9) 0.0186(8) 0.0225(9) -0.0044(7) -0.0122(7) 0.0018(7)
C32 0.0264(10) 0.0188(8) 0.0209(9) -0.0083(7) -0.0148(8) 0.0041(7)
C31 0.0216(9) 0.0162(8) 0.0248(9) -0.0038(7) -0.0137(8) 0.0019(7)
C37 0.0222(9) 0.0221(8) 0.0246(9) -0.0086(7) -0.0125(8) 0.0027(7)
C20 0.0226(9) 0.0186(8) 0.0236(9) -0.0047(7) -0.0134(8) 0.0038(7)
C24 0.0223(9) 0.0213(8) 0.0269(9) -0.0091(7) -0.0112(8) 0.0003(7)
C19 0.0178(9) 0.0236(8) 0.0237(9) -0.0082(7) -0.0095(7) 0.0050(7)
C38 0.0257(10) 0.0247(9) 0.0229(9) -0.0089(7) -0.0107(8) 0.0024(8)
C4 0.0265(10) 0.0172(8) 0.0250(9) -0.0076(7) -0.0141(8) 0.0042(7)
C6 0.0278(10) 0.0160(8) 0.0258(9) -0.0059(7) -0.0162(8) 0.0038(7)
C29 0.0225(9) 0.0199(8) 0.0243(9) -0.0043(7) -0.0103(8) -0.0002(7)
C25 0.0242(9) 0.0189(8) 0.0231(9) -0.0066(7) -0.0098(8) 0.0037(7)
C39 0.0180(9) 0.0292(9) 0.0270(10) -0.0087(8) -0.0100(8) 0.0012(7)
C3 0.0301(10) 0.0244(9) 0.0269(10) -0.0115(7) -0.0138(8) 0.0068(8)
C15 0.0219(9) 0.0210(8) 0.0261(9) -0.0051(7) -0.0117(8) 0.0041(7)
C10 0.0270(10) 0.0182(8) 0.0264(9) -0.0031(7) -0.0155(8) 0.0007(7)
C30 0.0267(10) 0.0264(9) 0.0261(10) -0.0080(8) -0.0102(8) 0.0047(8)
C11 0.0239(10) 0.0234(9) 0.0328(10) -0.0031(8) -0.0137(8) -0.0043(7)
C12 0.0222(9) 0.0227(9) 0.0256(9) -0.0013(7) -0.0093(8) -0.0007(7)
C28 0.0276(10) 0.0224(9) 0.0227(9) -0.0028(7) -0.0096(8) -0.0005(7)
C16 0.0238(10) 0.0312(10) 0.0232(9) -0.0081(8) -0.0079(8) 0.0061(8)
C1 0.0348(11) 0.0215(9) 0.0393(11) -0.0134(8) -0.0244(9) 0.0043(8)
C21 0.0196(9) 0.0416(11) 0.0255(10) -0.0112(8) -0.0129(8) 0.0051(8)
C22 0.0359(11) 0.0217(9) 0.0276(10) -0.0102(7) -0.0140(9) 0.0008(8)
C17 0.0293(10) 0.0342(10) 0.0257(10) -0.0136(8) -0.0146(8) 0.0085(8)
C2 0.0378(11) 0.0283(9) 0.0310(10) -0.0171(8) -0.0207(9) 0.0090(8)
C18 0.0230(9) 0.0292(9) 0.0296(10) -0.0136(8) -0.0138(8) 0.0040(8)
C26 0.0314(11) 0.0306(10) 0.0314(11) -0.0113(8) -0.0041(9) -0.0057(8)
C7 0.0356(11) 0.0348(10) 0.0316(11) -0.0091(8) -0.0140(9) -0.0123(9)
C14 0.0230(10) 0.0443(12) 0.0448(12) -0.0084(10) -0.0083(9) 0.0062(9)
C27 0.0303(11) 0.0292(10) 0.0415(12) -0.0139(9) -0.0062(9) 0.0046(8)
C13 0.0297(12) 0.0568(14) 0.0433(13) -0.0103(11) -0.0062(10) -0.0154(10)

loop_
_atom_type_symbol
_atom_type_description
_atom_type_scat_dispersion_real
_atom_type_scat_dispersion_imag
_atom_type_scat_source
C C 0.0033 0.0016 'International Tables Vol C Tables 4.2.6.8 and 6.1.1.4'
H H 0.0000 0.0000 'International Tables Vol C Tables 4.2.6.8 and 6.1.1.4'
F F 0.0171 0.0103 'International Tables Vol C Tables 4.2.6.8 and 6.1.1.4'
N N 0.0061 0.0033 'International Tables Vol C Tables 4.2.6.8 and 6.1.1.4'

loop_
_geom_angle_atom_site_label_1
_geom_angle_atom_site_label_2
_geom_angle_atom_site_label_3
_geom_angle
_geom_angle_site_symmetry_1
_geom_angle_site_symmetry_3
_geom_angle_publ_flag
C19 N3 C23 114.16(12) . . ?
C19 N3 C21 109.43(12) . . ?
C23 N3 C21 108.14(12) . . ?
C19 N3 C22 107.65(12) . . ?
C23 N3 C22 108.85(12) . . ?
C21 N3 C22 108.49(13) . . ?
C25 N4 C26 115.96(13) . . ?
C25 N4 C27 113.11(14) . . ?
C26 N4 C27 109.58(15) . . ?
C10 N1 C6 121.50(14) . . ?
C10 N1 C7 121.44(15) . . ?
C6 N1 C7 117.06(14) . . ?
C12 N2 C13 116.47(15) . . ?
C12 N2 C14 114.91(15) . . ?
C13 N2 C14 110.44(16) . . ?
F2 C33 C32 117.60(14) . . ?
F2 C33 C34 118.72(15) . . ?
C32 C33 C34 123.65(15) . . ?
F3 C35 C36 117.25(15) . . ?
F3 C35 C34 118.64(14) . . ?
C36 C35 C34 124.11(14) . . ?
F4 C36 C35 117.67(14) . . ?
F4 C36 C31 118.62(15) . . ?
C35 C36 C31 123.71(15) . . ?
C4 C5 C6 120.03(14) . . ?
C4 C5 C8 120.57(15) . . ?
C6 C5 C8 119.39(15) . . ?
C23 C8 C5 118.47(15) . . ?
C23 C8 C9 123.45(14) . . ?
C5 C8 C9 118.08(15) . . ?
C8 C23 C24 122.02(14) . . ?
C8 C23 N3 120.76(15) . . ?
C24 C23 N3 117.19(14) . . ?
C37 C34 C33 123.84(15) . . ?
C37 C34 C35 124.00(14) . . ?
C33 C34 C35 112.14(15) . . ?
C10 C9 C20 119.99(16) . . ?
C10 C9 C8 121.52(15) . . ?
C20 C9 C8 118.49(15) . . ?
F1 C32 C33 117.28(15) . . ?
F1 C32 C31 118.40(14) . . ?
C33 C32 C31 124.31(14) . . ?
C29 C31 C32 123.61(14) . . ?
C29 C31 C36 124.33(15) . . ?
C32 C31 C36 112.06(15) . . ?
C34 C37 C38 124.36(14) . . ?
C34 C37 C39 122.57(15) . . ?
C38 C37 C39 112.90(15) . . ?
C19 C20 C15 117.80(15) . . ?
C19 C20 C9 121.49(16) . . ?
C15 C20 C9 120.70(15) . . ?
C25 C24 C23 120.40(16) . . ?
C18 C19 C20 121.41(16) . . ?
C18 C19 N3 117.44(15) . . ?
C20 C19 N3 121.05(14) . . ?
N7 C38 C37 175.40(18) . . ?
C3 C4 C5 119.24(16) . . ?
C3 C4 C25 122.20(16) . . ?
C5 C4 C25 118.53(14) . . ?
C1 C6 N1 121.58(16) . . ?
C1 C6 C5 118.55(16) . . ?
N1 C6 C5 119.87(14) . . ?
C31 C29 C28 123.31(15) . . ?
C31 C29 C30 123.17(15) . . ?
C28 C29 C30 113.18(15) . . ?
C24 C25 N4 122.89(15) . . ?
C24 C25 C4 119.91(16) . . ?
N4 C25 C4 117.19(14) . . ?
N8 C39 C37 176.26(19) . . ?
C2 C3 C4 119.56(17) . . ?
C16 C15 C20 119.43(16) . . ?
C16 C15 C12 122.54(16) . . ?
C20 C15 C12 118.02(15) . . ?
C9 C10 N1 119.56(16) . . ?
C9 C10 C11 119.01(15) . . ?
N1 C10 C11 121.33(15) . . ?
N6 C30 C29 177.12(19) . . ?
C12 C11 C10 121.98(16) . . ?
C11 C12 N2 122.56(16) . . ?
C11 C12 C15 119.52(16) . . ?
N2 C12 C15 117.92(15) . . ?
N5 C28 C29 176.75(19) . . ?
C17 C16 C15 120.70(17) . . ?
C2 C1 C6 120.46(17) . . ?
C16 C17 C18 120.52(16) . . ?
C3 C2 C1 122.12(16) . . ?
C19 C18 C17 119.72(16) . . ?

loop_
_geom_bond_atom_site_label_1
_geom_bond_atom_site_label_2
_geom_bond_distance
_geom_bond_site_symmetry_2
_geom_bond_publ_flag
F1 C32 1.3538(17) . ?
F2 C33 1.3456(18) . ?
F3 C35 1.3472(17) . ?
F4 C36 1.3477(18) . ?
N3 C19 1.509(2) . ?
N3 C23 1.5098(19) . ?
N3 C21 1.514(2) . ?
N3 C22 1.518(2) . ?
N4 C25 1.419(2) . ?
N4 C26 1.455(2) . ?
N4 C27 1.463(2) . ?
N1 C10 1.392(2) . ?
N1 C6 1.395(2) . ?
N1 C7 1.465(2) . ?
N7 C38 1.153(2) . ?
N2 C12 1.405(2) . ?
N2 C13 1.457(2) . ?
N2 C14 1.471(2) . ?
N8 C39 1.145(2) . ?
N5 C28 1.150(2) . ?
N6 C30 1.149(2) . ?
C33 C32 1.358(2) . ?
C33 C34 1.413(2) . ?
C35 C36 1.352(2) . ?
C35 C34 1.421(2) . ?
C36 C31 1.420(2) . ?
C5 C4 1.414(2) . ?
C5 C6 1.428(2) . ?
C5 C8 1.430(2) . ?
C8 C23 1.372(2) . ?
C8 C9 1.433(2) . ?
C23 C24 1.406(2) . ?
C34 C37 1.410(2) . ?
C9 C10 1.390(2) . ?
C9 C20 1.416(2) . ?
C32 C31 1.413(2) . ?
C31 C29 1.410(2) . ?
C37 C38 1.424(2) . ?
C37 C39 1.425(2) . ?
C20 C19 1.412(2) . ?
C20 C15 1.416(2) . ?
C24 C25 1.374(2) . ?
C19 C18 1.374(2) . ?
C4 C3 1.413(2) . ?
C4 C25 1.438(2) . ?
C6 C1 1.390(2) . ?
C29 C28 1.428(2) . ?
C29 C30 1.429(2) . ?
C3 C2 1.365(2) . ?
C15 C16 1.406(2) . ?
C15 C12 1.438(2) . ?
C10 C11 1.419(2) . ?
C11 C12 1.371(2) . ?
C16 C17 1.365(2) . ?
C1 C2 1.389(3) . ?
C17 C18 1.394(2) . ?

loop_
_geom_torsion_atom_site_label_1
_geom_torsion_atom_site_label_2
_geom_torsion_atom_site_label_3
_geom_torsion_atom_site_label_4
_geom_torsion
_geom_torsion_site_symmetry_1
_geom_torsion_site_symmetry_2
_geom_torsion_site_symmetry_3
_geom_torsion_site_symmetry_4
_geom_torsion_publ_flag
F3 C35 C36 F4 -0.5(2) . . . . ?
C34 C35 C36 F4 179.56(14) . . . . ?
F3 C35 C36 C31 179.76(14) . . . . ?
C34 C35 C36 C31 -0.1(3) . . . . ?
C4 C5 C8 C23 -1.7(2) . . . . ?
C6 C5 C8 C23 177.03(14) . . . . ?
C4 C5 C8 C9 178.83(14) . . . . ?
C6 C5 C8 C9 -2.5(2) . . . . ?
C5 C8 C23 C24 1.3(2) . . . . ?
C9 C8 C23 C24 -179.19(15) . . . . ?
C5 C8 C23 N3 179.09(13) . . . . ?
C9 C8 C23 N3 -1.4(2) . . . . ?
C19 N3 C23 C8 -4.8(2) . . . . ?
C21 N3 C23 C8 -126.84(16) . . . . ?
C22 N3 C23 C8 115.49(16) . . . . ?
C19 N3 C23 C24 173.06(14) . . . . ?
C21 N3 C23 C24 51.02(18) . . . . ?
C22 N3 C23 C24 -66.66(18) . . . . ?
F2 C33 C34 C37 0.4(2) . . . . ?
C32 C33 C34 C37 -178.02(16) . . . . ?
F2 C33 C34 C35 178.99(13) . . . . ?
C32 C33 C34 C35 0.6(2) . . . . ?
F3 C35 C34 C37 -1.1(2) . . . . ?
C36 C35 C34 C37 178.80(16) . . . . ?
F3 C35 C34 C33 -179.71(13) . . . . ?
C36 C35 C34 C33 0.2(2) . . . . ?
C23 C8 C9 C10 -176.47(15) . . . . ?
C5 C8 C9 C10 3.0(2) . . . . ?
C23 C8 C9 C20 4.0(2) . . . . ?
C5 C8 C9 C20 -176.53(14) . . . . ?
F2 C33 C32 F1 -1.3(2) . . . . ?
C34 C33 C32 F1 177.10(14) . . . . ?
F2 C33 C32 C31 -179.90(14) . . . . ?
C34 C33 C32 C31 -1.5(3) . . . . ?
F1 C32 C31 C29 2.4(2) . . . . ?
C33 C32 C31 C29 -179.05(16) . . . . ?
F1 C32 C31 C36 -177.17(13) . . . . ?
C33 C32 C31 C36 1.4(2) . . . . ?
F4 C36 C31 C29 0.1(2) . . . . ?
C35 C36 C31 C29 179.84(15) . . . . ?
F4 C36 C31 C32 179.69(13) . . . . ?
C35 C36 C31 C32 -0.6(2) . . . . ?
C33 C34 C37 C38 -6.1(3) . . . . ?
C35 C34 C37 C38 175.44(15) . . . . ?
C33 C34 C37 C39 178.93(15) . . . . ?
C35 C34 C37 C39 0.5(3) . . . . ?
C10 C9 C20 C19 -179.22(15) . . . . ?
C8 C9 C20 C19 0.3(2) . . . . ?
C10 C9 C20 C15 -0.2(2) . . . . ?
C8 C9 C20 C15 179.35(14) . . . . ?
C8 C23 C24 C25 1.3(2) . . . . ?
N3 C23 C24 C25 -176.55(14) . . . . ?
C15 C20 C19 C18 -2.4(2) . . . . ?
C9 C20 C19 C18 176.67(15) . . . . ?
C15 C20 C19 N3 174.00(13) . . . . ?
C9 C20 C19 N3 -6.9(2) . . . . ?
C23 N3 C19 C18 -174.58(14) . . . . ?
C21 N3 C19 C18 -53.24(18) . . . . ?
C22 N3 C19 C18 64.47(17) . . . . ?
C23 N3 C19 C20 8.9(2) . . . . ?
C21 N3 C19 C20 130.22(15) . . . . ?
C22 N3 C19 C20 -112.07(16) . . . . ?
C6 C5 C4 C3 -1.3(2) . . . . ?
C8 C5 C4 C3 177.41(14) . . . . ?
C6 C5 C4 C25 -179.20(14) . . . . ?
C8 C5 C4 C25 -0.5(2) . . . . ?
C10 N1 C6 C1 -178.93(15) . . . . ?
C7 N1 C6 C1 0.7(2) . . . . ?
C10 N1 C6 C5 1.8(2) . . . . ?
C7 N1 C6 C5 -178.57(15) . . . . ?
C4 C5 C6 C1 -0.4(2) . . . . ?
C8 C5 C6 C1 -179.11(14) . . . . ?
C4 C5 C6 N1 178.85(14) . . . . ?
C8 C5 C6 N1 0.1(2) . . . . ?
C32 C31 C29 C28 7.8(2) . . . . ?
C36 C31 C29 C28 -172.68(15) . . . . ?
C32 C31 C29 C30 -179.26(15) . . . . ?
C36 C31 C29 C30 0.2(3) . . . . ?
C23 C24 C25 N4 177.03(15) . . . . ?
C23 C24 C25 C4 -3.5(2) . . . . ?
C26 N4 C25 C24 20.6(2) . . . . ?
C27 N4 C25 C24 -107.20(18) . . . . ?
C26 N4 C25 C4 -158.86(15) . . . . ?
C27 N4 C25 C4 73.33(19) . . . . ?
C3 C4 C25 C24 -174.75(15) . . . . ?
C5 C4 C25 C24 3.1(2) . . . . ?
C3 C4 C25 N4 4.7(2) . . . . ?
C5 C4 C25 N4 -177.41(14) . . . . ?
C5 C4 C3 C2 1.9(2) . . . . ?
C25 C4 C3 C2 179.75(15) . . . . ?
C19 C20 C15 C16 6.8(2) . . . . ?
C9 C20 C15 C16 -172.28(14) . . . . ?
C19 C20 C15 C12 -173.28(14) . . . . ?
C9 C20 C15 C12 7.6(2) . . . . ?
C20 C9 C10 N1 178.41(14) . . . . ?
C8 C9 C10 N1 -1.1(2) . . . . ?
C20 C9 C10 C11 -5.2(2) . . . . ?
C8 C9 C10 C11 175.25(14) . . . . ?
C6 N1 C10 C9 -1.4(2) . . . . ?
C7 N1 C10 C9 179.06(15) . . . . ?
C6 N1 C10 C11 -177.64(15) . . . . ?
C7 N1 C10 C11 2.8(2) . . . . ?
C9 C10 C11 C12 3.0(2) . . . . ?
N1 C10 C11 C12 179.32(15) . . . . ?
C10 C11 C12 N2 -175.60(16) . . . . ?
C10 C11 C12 C15 4.6(2) . . . . ?
C13 N2 C12 C11 -13.0(2) . . . . ?
C14 N2 C12 C11 118.42(19) . . . . ?
C13 N2 C12 C15 166.82(16) . . . . ?
C14 N2 C12 C15 -61.8(2) . . . . ?
C16 C15 C12 C11 170.14(15) . . . . ?
C20 C15 C12 C11 -9.8(2) . . . . ?
C16 C15 C12 N2 -9.7(2) . . . . ?
C20 C15 C12 N2 170.41(14) . . . . ?
C20 C15 C16 C17 -5.9(2) . . . . ?
C12 C15 C16 C17 174.22(16) . . . . ?
N1 C6 C1 C2 -177.76(15) . . . . ?
C5 C6 C1 C2 1.5(2) . . . . ?
C15 C16 C17 C18 0.3(3) . . . . ?
C4 C3 C2 C1 -0.9(3) . . . . ?
C6 C1 C2 C3 -0.9(3) . . . . ?
C20 C19 C18 C17 -3.1(2) . . . . ?
N3 C19 C18 C17 -179.62(14) . . . . ?
C16 C17 C18 C19 4.2(3) . . . . ?
